data_9004248
loop_
_publ_author_name
'Ercit, T. S.'

_publ_section_title
;
 The crystal structure of nalipoite
;
_journal_name_full 'The Canadian Mineralogist'
_journal_page_first 569
_journal_page_last 573
_journal_volume 29
_journal_year 1991
_chemical_formula_sum 'Li2 Na O4 P'
_chemical_name_mineral Nalipoite
_space_group_IT_number 62
_symmetry_space_group_name_Hall '-P 2bc 2a'
_symmetry_space_group_name_H-M 'P m n b'
_cell_angle_alpha 90
_cell_angle_beta 90
_cell_angle_gamma 90
_cell_length_a 6.884
_cell_length_b 9.976
_cell_length_c 4.927
_cell_formula_units_Z 4
_cell_volume 338.361
_database_code_amcsd 0005274
_exptl_crystal_density_diffrn 2.588
_cod_original_formula_sum 'Na Li2 P O4'
_cod_database_code 9004248

loop_
_space_group_symop_operation_xyz
x,y,z
1/2-x,y,z
1/2+x,-y,-z
1/2+x,1/2-y,1/2+z
1/2-x,1/2+y,1/2-z
x,1/2+y,1/2-z
-x,1/2-y,1/2+z
-x,-y,-z

loop_
_atom_site_aniso_label
_atom_site_aniso_U_11
_atom_site_aniso_U_22
_atom_site_aniso_U_33
_atom_site_aniso_U_12
_atom_site_aniso_U_13
_atom_site_aniso_U_23
Na 0.01030 0.02490 0.02230 0.00000 0.00000 -0.00790
Li 0.01210 0.01630 0.01410 -0.00030 -0.00110 -0.00070
P 0.00610 0.00810 0.00720 0.00000 0.00000 0.00050
O1 0.01070 0.01510 0.00760 0.00000 0.00000 0.00050
O2 0.00760 0.01140 0.01100 0.00170 0.00120 0.00030
O3 0.01170 0.00790 0.01400 0.00000 0.00000 0.00090

loop_
_atom_site_label
_atom_site_fract_x
_atom_site_fract_y
_atom_site_fract_z
Na 0.25000 0.88570 0.76360
Li 0.50020 0.65410 0.79150
P 0.25000 0.09802 0.20247
O1 0.25000 0.11980 0.89110
O2 0.06680 0.16230 0.32430
O3 0.25000 0.94540 0.25780

loop_
_cod_related_entry_id
_cod_related_entry_database
_cod_related_entry_code
1 AMCSD 0005274
